data_4076258
loop_
_publ_author_name
'Sol\'e, Daniel'
'Vallverd\'u, Llu\'is'
'Solans, Xavier'
'Font-Bardia, Merc\`e'
'Bonjoch, Josep'

_publ_section_title
;
 Synthesis and Reactivity of Four-Membered Azapalladacycles Derived
 fromN,N-Dialkyl-2-iodoanilines:&#x00A0; Insertion Reactions of Carbenes
 into the Carbon&#x2212;Palladium Bond
;
_journal_issue 6
_journal_name_full Organometallics
_journal_page_first 1438
_journal_paper_doi 10.1021/om034270c
_journal_volume 23
_journal_year 2004
_chemical_formula_sum 'C60 H62 I2 N2 O4 P2 Pd2'
_chemical_formula_weight 1403.66
_chemical_name_systematic
;
 ?
;
_space_group_IT_number 14
_symmetry_cell_setting monoclinic
_symmetry_space_group_name_Hall '-P 2yn'
_symmetry_space_group_name_H-M 'P 1 21/n 1'
_atom_sites_solution_hydrogens geom
_atom_sites_solution_primary direct
_atom_sites_solution_secondary difmap
_audit_creation_method SHELXL-97
_cell_angle_alpha 90.00
_cell_angle_beta 92.27
_cell_angle_gamma 90.00
_cell_formula_units_Z 2
_cell_length_a 11.9350(10)
_cell_length_b 14.3460(10)
_cell_length_c 16.9290(10)
_cell_measurement_temperature 293(2)
_cell_volume 2896.3(4)
_computing_structure_refinement 'SHELXL-97 (Sheldrick, 1997)'
_computing_structure_solution 'SHELXS-97 (Sheldrick, 1990)'
_diffrn_ambient_temperature 293(2)
_diffrn_measured_fraction_theta_full 0.592
_diffrn_measured_fraction_theta_max 0.592
_diffrn_radiation_monochromator graphite
_diffrn_radiation_source 'fine-focus sealed tube'
_diffrn_radiation_type MoK\a
_diffrn_radiation_wavelength 0.71069
_diffrn_reflns_av_R_equivalents 0.0429
_diffrn_reflns_av_sigmaI/netI 0.0253
_diffrn_reflns_limit_h_max 15
_diffrn_reflns_limit_h_min -15
_diffrn_reflns_limit_k_max 17
_diffrn_reflns_limit_k_min 0
_diffrn_reflns_limit_l_max 22
_diffrn_reflns_limit_l_min 0
_diffrn_reflns_number 10477
_diffrn_reflns_theta_full 28.92
_diffrn_reflns_theta_max 28.92
_diffrn_reflns_theta_min 2.05
_exptl_absorpt_coefficient_mu 1.788
_exptl_crystal_density_diffrn 1.610
_exptl_crystal_density_method 'not measured'
_exptl_crystal_F_000 1392
_refine_diff_density_max 0.849
_refine_diff_density_min -0.648
_refine_diff_density_rms 0.153
_refine_ls_extinction_coef 0.0008(5)
_refine_ls_extinction_expression Fc^*^=kFc[1+0.001xFc^2^\l^3^/sin(2\q)]^-1/4^
_refine_ls_extinction_method SHELXL
_refine_ls_goodness_of_fit_ref 1.179
_refine_ls_hydrogen_treatment mixed
_refine_ls_matrix_type full
_refine_ls_number_parameters 326
_refine_ls_number_reflns 4698
_refine_ls_number_restraints 0
_refine_ls_restrained_S_all 1.179
_refine_ls_R_factor_all 0.0892
_refine_ls_R_factor_gt 0.0645
_refine_ls_shift/su_max 0.001
_refine_ls_shift/su_mean 0.000
_refine_ls_structure_factor_coef Fsqd
_refine_ls_weighting_details 'w=1/[\s^2^(Fo^2^)+(0.1513P)^2^+0.0000P] where P=(Fo^2^+2Fc^2^)/3'
_refine_ls_weighting_scheme calc
_refine_ls_wR_factor_gt 0.2142
_refine_ls_wR_factor_ref 0.2325
_reflns_number_gt 3320
_reflns_number_total 4698
_reflns_threshold_expression >2sigma(I)
_cod_data_source_file om034270csi20040114_041317.cif
_cod_data_source_block 9a
_cod_depositor_comments
;
The following automatic conversions were performed:

'_symmetry_cell_setting' value 'Monoclinic' changed to 'monoclinic'
according to /home/saulius/struct/CIF-dictionaries/cif_core.dic
dictionary named 'cif_core.dic' version 2.4.1 from 2010-06-29.

Automatic conversion script
Id: cif_fix_values 1715 2011-07-08 13:25:40Z adriana 

The following automatic conversions were performed:

'_refine_ls_weighting_scheme' value 'calc
w=1/[\s^2^(Fo^2^)+(0.1513P)^2^+0.0000P] where P=(Fo^2^+2Fc^2^)/3' was
changed to 'calc'. New tag '_refine_ls_weighting_details' was
created. The value of the new tag was set to
'w=1/[\s^2^(Fo^2^)+(0.1513P)^2^+0.0000P] where P=(Fo^2^+2Fc^2^)/3'.

Automatic conversion script
Id: cif_fix_values 3143 2015-03-26 13:38:13Z robertas 
;
_cod_original_sg_symbol_H-M P21/n
_cod_database_code 4076258

loop_
_symmetry_equiv_pos_as_xyz
'x, y, z'
'-x+1/2, y+1/2, -z+1/2'
'-x, -y, -z'
'x-1/2, -y-1/2, z-1/2'

loop_
_atom_site_label
_atom_site_type_symbol
_atom_site_fract_x
_atom_site_fract_y
_atom_site_fract_z
_atom_site_U_iso_or_equiv
_atom_site_adp_type
_atom_site_occupancy
_atom_site_calc_flag
_atom_site_refinement_flags
Pd Pd 0.61023(4) 0.72818(3) 0.03551(3) 0.0527(2) Uani 1 d .
I I 0.58708(4) 0.68889(3) 0.18944(3) 0.0752(3) Uani 1 d .
P P 0.75425(12) 0.62815(11) 0.02641(11) 0.0580(4) Uani 1 d .
N N 0.4654(4) 0.8174(4) 0.0302(3) 0.0568(12) Uani 1 d .
O1+ O 0.7103(5) 0.9334(4) -0.0316(5) 0.107(2) Uani 1 d .
O2 O 0.8300(4) 0.8317(4) -0.0750(4) 0.0804(14) Uani 1 d .
C1 C 1.0146(10) 0.8768(14) -0.0838(11) 0.195(8) Uani 1 d .
H1 H 1.0675 0.9254 -0.0709 0.234 Uiso 1 calc R
H1A H 1.0101 0.8678 -0.1400 0.234 Uiso 1 calc R
H1B H 1.0385 0.8199 -0.0585 0.234 Uiso 1 calc R
C2 C 0.9140(7) 0.9008(8) -0.0589(7) 0.116(4) Uani 1 d .
H2 H 0.8910 0.9587 -0.0842 0.140 Uiso 1 calc R
H2A H 0.9198 0.9118 -0.0023 0.140 Uiso 1 calc R
C3 C 0.7312(5) 0.8571(5) -0.0567(5) 0.0724(18) Uani 1 d .
C4 C 0.6398(5) 0.7852(4) -0.0732(4) 0.0593(15) Uani 1 d .
H4 H 0.6650 0.7374 -0.1099 0.071 Uiso 1 calc R
C5 C 0.5330(5) 0.8280(4) -0.1028(4) 0.0602(15) Uani 1 d .
C6 C 0.5156(7) 0.8542(5) -0.1819(5) 0.0762(19) Uani 1 d .
H6 H 0.5716 0.8425 -0.2172 0.091 Uiso 1 calc R
C7 C 0.4190(8) 0.8964(6) -0.2090(6) 0.089(3) Uani 1 d .
H7 H 0.4104 0.9123 -0.2622 0.106 Uiso 1 calc R
C8 C 0.3360(8) 0.9152(6) -0.1598(6) 0.086(2) Uani 1 d .
H8 H 0.2703 0.9440 -0.1784 0.103 Uiso 1 calc R
C9 C 0.3504(6) 0.8912(5) -0.0822(5) 0.078(2) Uani 1 d .
H9 H 0.2941 0.9046 -0.0475 0.094 Uiso 1 calc R
C10 C 0.4493(5) 0.8464(4) -0.0535(5) 0.0641(17) Uani 1 d .
C11 C 0.3598(7) 0.7661(6) 0.0550(6) 0.086(2) Uani 1 d .
H11 H 0.3696 0.7462 0.1090 0.103 Uiso 1 calc R
H11A H 0.3471 0.7128 0.0216 0.103 Uiso 1 calc R
H11B H 0.2965 0.8073 0.0500 0.103 Uiso 1 calc R
C12 C 0.4828(7) 0.9008(5) 0.0798(6) 0.082(2) Uani 1 d .
H12 H 0.4943 0.8824 0.1340 0.099 Uiso 1 calc R
H12A H 0.4181 0.9403 0.0746 0.099 Uiso 1 calc R
H12B H 0.5475 0.9340 0.0630 0.099 Uiso 1 calc R
C13 C 0.7337(6) 0.5170(4) 0.0789(4) 0.0609(15) Uani 1 d .
C14 C 0.8216(7) 0.4665(4) 0.1114(5) 0.0740(18) Uani 1 d .
H14 H 0.8952 0.4864 0.1070 0.089 Uiso 1 calc R
C15 C 0.7973(8) 0.3845(5) 0.1514(5) 0.087(2) Uani 1 d .
H15 H 0.8556 0.3531 0.1779 0.104 Uiso 1 calc R
C16 C 0.6957(8) 0.3495(6) 0.1533(5) 0.083(2) Uani 1 d .
H16 H 0.6850 0.2906 0.1747 0.099 Uiso 1 calc R
C17 C 0.6048(8) 0.4000(6) 0.1237(6) 0.090(3) Uani 1 d .
H17 H 0.5320 0.3791 0.1301 0.108 Uiso 1 calc R
C18 C 0.6254(7) 0.4838(5) 0.0837(5) 0.0727(19) Uani 1 d .
H18 H 0.5659 0.5171 0.0604 0.087 Uiso 1 calc R
C19 C 0.8868(5) 0.6769(4) 0.0651(4) 0.0621(16) Uani 1 d .
C20 C 0.9936(6) 0.6391(5) 0.0526(6) 0.080(2) Uani 1 d .
H20 H 0.9987 0.5861 0.0214 0.096 Uiso 1 calc R
C21 C 1.0894(8) 0.6769(7) 0.0843(6) 0.091(3) Uani 1 d .
H21 H 1.1586 0.6510 0.0735 0.109 Uiso 1 calc R
C22 C 1.0832(9) 0.7530(8) 0.1320(7) 0.108(3) Uani 1 d .
H22 H 1.1482 0.7772 0.1563 0.129 Uiso 1 calc R
C23 C 0.9795(9) 0.7950(7) 0.1447(5) 0.093(3) Uani 1 d .
H23 H 0.9764 0.8495 0.1743 0.112 Uiso 1 calc R
C24 C 0.8820(6) 0.7559(5) 0.1136(4) 0.0663(16) Uani 1 d .
H24 H 0.8131 0.7820 0.1247 0.080 Uiso 1 calc R
C25 C 0.7759(5) 0.5868(4) -0.0725(4) 0.0550(14) Uani 1 d .
C26 C 0.8618(8) 0.6218(6) -0.1188(5) 0.082(2) Uani 1 d .
H26 H 0.9149 0.6625 -0.0965 0.099 Uiso 1 calc R
C27 C 0.8677(9) 0.5949(7) -0.2006(6) 0.097(3) Uani 1 d .
H27 H 0.9215 0.6209 -0.2322 0.117 Uiso 1 calc R
C28 C 0.7923(11) 0.5298(7) -0.2313(6) 0.108(3) Uani 1 d .
H28 H 0.7967 0.5099 -0.2834 0.130 Uiso 1 calc R
C29 C 0.7110(7) 0.4946(8) -0.1843(5) 0.096(3) Uani 1 d .
H29 H 0.6583 0.4531 -0.2059 0.115 Uiso 1 calc R
C3O C 0.7059(8) 0.5190(6) -0.1074(6) 0.089(2) Uani 1 d .
H30 H 0.6539 0.4895 -0.0765 0.107 Uiso 1 calc R

loop_
_atom_site_aniso_label
_atom_site_aniso_U_11
_atom_site_aniso_U_22
_atom_site_aniso_U_33
_atom_site_aniso_U_23
_atom_site_aniso_U_13
_atom_site_aniso_U_12
Pd 0.0571(3) 0.0431(4) 0.0583(4) 0.00156(17) 0.0074(2) 0.00147(16)
I 0.0909(4) 0.0730(5) 0.0622(4) 0.0056(2) 0.0093(3) 0.0060(2)
P 0.0551(8) 0.0495(9) 0.0697(11) 0.0013(7) 0.0047(7) 0.0009(6)
N 0.055(3) 0.064(3) 0.053(3) -0.003(2) 0.011(2) -0.004(2)
O1+ 0.094(4) 0.061(3) 0.166(7) -0.026(4) -0.005(4) -0.002(3)
O2 0.065(3) 0.081(3) 0.097(4) -0.011(3) 0.018(2) 0.001(2)
C1 0.081(7) 0.264(18) 0.244(18) -0.122(16) 0.056(9) -0.062(9)
C2 0.075(5) 0.141(9) 0.136(9) -0.006(7) 0.036(5) -0.048(6)
C3 0.056(3) 0.068(5) 0.094(5) -0.003(4) 0.013(3) -0.001(3)
C4 0.056(3) 0.042(3) 0.081(5) 0.014(3) 0.019(3) 0.009(2)
C5 0.053(3) 0.052(3) 0.076(5) 0.004(3) 0.010(3) 0.009(2)
C6 0.085(5) 0.073(5) 0.071(5) -0.001(4) 0.005(4) 0.002(4)
C7 0.119(7) 0.068(5) 0.076(5) 0.015(4) -0.030(5) -0.013(4)
C8 0.093(5) 0.068(5) 0.094(6) 0.005(4) -0.016(5) 0.009(4)
C9 0.071(4) 0.071(5) 0.091(6) 0.002(4) -0.011(4) 0.011(3)
C10 0.071(4) 0.028(3) 0.091(5) -0.008(3) -0.020(3) 0.000(2)
C11 0.070(4) 0.085(6) 0.102(7) 0.020(4) 0.004(4) -0.005(4)
C12 0.095(5) 0.053(4) 0.098(6) -0.008(4) -0.005(4) 0.020(3)
C13 0.077(4) 0.039(3) 0.067(4) -0.001(3) 0.006(3) -0.001(3)
C14 0.090(5) 0.048(4) 0.083(5) 0.006(3) -0.011(4) 0.006(3)
C15 0.111(6) 0.048(4) 0.102(6) 0.016(4) -0.011(5) 0.002(4)
C16 0.100(6) 0.055(4) 0.094(6) 0.005(4) 0.014(4) -0.010(4)
C17 0.093(6) 0.066(5) 0.110(7) 0.012(4) -0.006(5) -0.005(4)
C18 0.082(4) 0.051(4) 0.084(5) 0.016(3) -0.014(4) -0.005(3)
C19 0.057(3) 0.054(4) 0.075(4) 0.012(3) 0.007(3) -0.001(2)
C20 0.079(4) 0.050(4) 0.114(7) 0.009(4) 0.022(4) 0.001(3)
C21 0.084(5) 0.103(7) 0.084(6) 0.025(5) -0.008(4) -0.020(4)
C22 0.093(7) 0.109(7) 0.119(9) 0.006(7) -0.014(6) -0.033(6)
C23 0.116(7) 0.100(6) 0.066(5) -0.007(4) 0.029(5) -0.033(6)
C24 0.070(4) 0.069(4) 0.060(4) 0.002(3) 0.002(3) -0.015(3)
C25 0.064(3) 0.045(3) 0.057(4) -0.002(2) 0.018(3) -0.005(2)
C26 0.091(5) 0.077(5) 0.081(5) -0.023(4) 0.012(4) -0.003(4)
C27 0.107(7) 0.104(7) 0.085(6) -0.009(5) 0.046(5) -0.011(5)
C28 0.159(10) 0.101(7) 0.068(6) 0.000(5) 0.035(6) 0.022(7)
C29 0.087(5) 0.121(7) 0.080(6) -0.033(5) 0.006(4) 0.002(5)
C3O 0.102(6) 0.078(5) 0.087(6) -0.008(4) 0.006(4) 0.017(4)

loop_
_atom_type_symbol
_atom_type_description
_atom_type_scat_dispersion_real
_atom_type_scat_dispersion_imag
_atom_type_scat_source
C C 0.0033 0.0016 'International Tables Vol C Tables 4.2.6.8 and 6.1.1.4'
H H 0.0000 0.0000 'International Tables Vol C Tables 4.2.6.8 and 6.1.1.4'
O O 0.0106 0.0060 'International Tables Vol C Tables 4.2.6.8 and 6.1.1.4'
P P 0.1023 0.0942 'International Tables Vol C Tables 4.2.6.8 and 6.1.1.4'
I I -0.4742 1.8119 'International Tables Vol C Tables 4.2.6.8 and 6.1.1.4'
Pd Pd -0.9988 1.0072 'International Tables Vol C Tables 4.2.6.8 and 6.1.1.4'
N N 0.0061 0.0033 'International Tables Vol C Tables 4.2.6.8 and 6.1.1.4'

loop_
_geom_angle_atom_site_label_1
_geom_angle_atom_site_label_2
_geom_angle_atom_site_label_3
_geom_angle
C4 Pd N 83.8(2)
C4 Pd P 91.93(17)
N Pd P 172.91(15)
C4 Pd I 167.80(19)
N Pd I 92.98(14)
P Pd I 92.33(5)
C25 P C19 107.8(3)
C25 P C13 100.9(3)
C19 P C13 106.7(3)
C25 P Pd 114.3(2)
C19 P Pd 112.6(2)
C13 P Pd 113.7(2)
C12 N C10 109.1(5)
C12 N C11 109.5(6)
C10 N C11 108.7(5)
C12 N Pd 111.4(4)
C10 N Pd 106.3(3)
C11 N Pd 111.8(4)
C3 O2 C2 113.7(7)
C2 C1 H1 109.5
C2 C1 H1A 109.5
H1 C1 H1A 109.5
C2 C1 H1B 109.5
H1 C1 H1B 109.5
H1A C1 H1B 109.5
C1 C2 O2 113.3(11)
C1 C2 H2 108.9
O2 C2 H2 108.9
C1 C2 H2A 108.9
O2 C2 H2A 108.9
H2 C2 H2A 107.7
O1+ C3 O2 123.2(7)
O1+ C3 C4 121.7(6)
O2 C3 C4 114.9(6)
C5 C4 C3 112.4(5)
C5 C4 Pd 106.9(4)
C3 C4 Pd 104.6(5)
C5 C4 H4 110.9
C3 C4 H4 110.9
Pd C4 H4 110.9
C10 C5 C6 117.0(6)
C10 C5 C4 121.2(6)
C6 C5 C4 121.8(6)
C7 C6 C5 122.2(8)
C7 C6 H6 118.9
C5 C6 H6 118.9
C8 C7 C6 120.8(8)
C8 C7 H7 119.6
C6 C7 H7 119.6
C7 C8 C9 118.5(8)
C7 C8 H8 120.7
C9 C8 H8 120.7
C8 C9 C10 121.3(8)
C8 C9 H9 119.4
C10 C9 H9 119.4
C5 C10 C9 120.2(7)
C5 C10 N 117.7(5)
C9 C10 N 122.2(7)
N C11 H11 109.5
N C11 H11A 109.5
H11 C11 H11A 109.5
N C11 H11B 109.5
H11 C11 H11B 109.5
H11A C11 H11B 109.5
N C12 H12 109.5
N C12 H12A 109.5
H12 C12 H12A 109.5
N C12 H12B 109.5
H12 C12 H12B 109.5
H12A C12 H12B 109.5
C14 C13 C18 119.7(6)
C14 C13 P 122.4(5)
C18 C13 P 117.9(5)
C13 C14 C15 118.1(8)
C13 C14 H14 121.0
C15 C14 H14 121.0
C16 C15 C14 123.1(8)
C16 C15 H15 118.5
C14 C15 H15 118.5
C15 C16 C17 120.2(8)
C15 C16 H16 119.9
C17 C16 H16 119.9
C16 C17 C18 118.2(8)
C16 C17 H17 120.9
C18 C17 H17 120.9
C13 C18 C17 120.3(7)
C13 C18 H18 119.9
C17 C18 H18 119.9
C24 C19 C20 117.2(6)
C24 C19 P 117.7(5)
C20 C19 P 125.1(6)
C21 C20 C19 122.7(8)
C21 C20 H20 118.6
C19 C20 H20 118.6
C20 C21 C22 119.4(10)
C20 C21 H21 120.3
C22 C21 H21 120.3
C21 C22 C23 120.3(9)
C21 C22 H22 119.9
C23 C22 H22 119.9
C24 C23 C22 120.3(9)
C24 C23 H23 119.8
C22 C23 H23 119.8
C23 C24 C19 120.0(8)
C23 C24 H24 120.0
C19 C24 H24 120.0
C3O C25 C26 116.7(7)
C3O C25 P 121.1(5)
C26 C25 P 122.2(5)
C25 C26 C27 120.3(8)
C25 C26 H26 119.9
C27 C26 H26 119.9
C28 C27 C26 119.1(8)
C28 C27 H27 120.5
C26 C27 H27 120.5
C29 C28 C27 119.5(9)
C29 C28 H28 120.2
C27 C28 H28 120.2
C3O C29 C28 121.4(10)
C3O C29 H29 119.3
C28 C29 H29 119.3
C29 C3O C25 122.6(9)
C29 C3O H30 118.7
C25 C3O H30 118.7

loop_
_geom_bond_atom_site_label_1
_geom_bond_atom_site_label_2
_geom_bond_distance
Pd C4 2.058(6)
Pd N 2.150(5)
Pd P 2.2491(16)
Pd I 2.6910(7)
P C25 1.804(6)
P C19 1.828(7)
P C13 1.846(6)
N C12 1.472(9)
N C10 1.481(9)
N C11 1.532(9)
O1+ C3 1.203(9)
O2 C3 1.284(8)
O2 C2 1.428(10)
C1 C2 1.333(16)
C1 H1 0.9600
C1 H1A 0.9600
C1 H1B 0.9600
C2 H2 0.9700
C2 H2A 0.9700
C3 C4 1.519(10)
C4 C5 1.485(9)
C4 H4 0.9800
C5 C10 1.353(10)
C5 C6 1.398(10)
C6 C7 1.365(11)
C6 H6 0.9300
C7 C8 1.346(14)
C7 H7 0.9300
C8 C9 1.363(12)
C8 H8 0.9300
C9 C10 1.413(9)
C9 H9 0.9300
C11 H11 0.9600
C11 H11A 0.9600
C11 H11B 0.9600
C12 H12 0.9600
C12 H12A 0.9600
C12 H12B 0.9600
C13 C14 1.373(9)
C13 C18 1.383(10)
C14 C15 1.393(11)
C14 H14 0.9300
C15 C16 1.313(12)
C15 H15 0.9300
C16 C17 1.382(13)
C16 H16 0.9300
C17 C18 1.407(11)
C17 H17 0.9300
C18 H18 0.9300
C19 C24 1.402(10)
C19 C20 1.409(9)
C20 C21 1.355(12)
C20 H20 0.9300
C21 C22 1.363(16)
C21 H21 0.9300
C22 C23 1.401(15)
C22 H22 0.9300
C23 C24 1.377(12)
C23 H23 0.9300
C24 H24 0.9300
C25 C3O 1.398(11)
C25 C26 1.408(10)
C26 C27 1.443(12)
C26 H26 0.9300
C27 C28 1.385(15)
C27 H27 0.9300
C28 C29 1.376(14)
C28 H28 0.9300
C29 C3O 1.352(12)
C29 H29 0.9300
C3O H30 0.9300
